data_4066189
loop_
_publ_author_name
'Liu, Zhizhou'
'Gao, Wei'
'Zhang, Jingshun'
'Cui, Dongmei'
'Wu, Qiaolin'
'Mu, Ying'

_publ_section_title
;
 Bis(imino)aryl NCN Pincer Aluminum and Zinc Complexes: Synthesis,
 Characterization, and Catalysis onl-Lactide Polymerization
;
_journal_issue 22
_journal_name_full Organometallics
_journal_page_first 5783
_journal_paper_doi 10.1021/om100344p
_journal_volume 29
_journal_year 2010
_chemical_formula_sum 'C32 H41 Al N2'
_chemical_formula_weight 480.65
_chemical_name_systematic
; 
 ? 
;
_space_group_IT_number 14
_symmetry_cell_setting monoclinic
_symmetry_space_group_name_Hall '-P 2ybc'
_symmetry_space_group_name_H-M 'P 1 21/c 1'
_atom_sites_solution_hydrogens geom
_atom_sites_solution_primary direct
_atom_sites_solution_secondary difmap
_audit_creation_method SHELXL-97
_cell_angle_alpha 90.00
_cell_angle_beta 93.4690(10)
_cell_angle_gamma 90.00
_cell_formula_units_Z 4
_cell_length_a 8.7523(4)
_cell_length_b 15.8948(8)
_cell_length_c 21.0373(10)
_cell_measurement_temperature 296(2)
_cell_volume 2921.3(2)
_computing_cell_refinement 'Bruker SMART'
_computing_data_collection 'Bruker SMART'
_computing_data_reduction 'Bruker SAINT'
_computing_molecular_graphics 'Bruker SHELXTL'
_computing_publication_material 'Bruker SHELXTL'
_computing_structure_refinement 'SHELXL-97 (Sheldrick, 1997)'
_computing_structure_solution 'SHELXS-97 (Sheldrick, 1990)'
_diffrn_ambient_temperature 296(2)
_diffrn_measured_fraction_theta_full 0.997
_diffrn_measured_fraction_theta_max 0.997
_diffrn_measurement_device_type 'CCD area detector'
_diffrn_measurement_method 'phi and omega scan'
_diffrn_radiation_monochromator graphite
_diffrn_radiation_source 'fine-focus sealed tube'
_diffrn_radiation_type MoK\a
_diffrn_radiation_wavelength 0.71073
_diffrn_reflns_av_R_equivalents 0.0348
_diffrn_reflns_av_sigmaI/netI 0.0424
_diffrn_reflns_limit_h_max 7
_diffrn_reflns_limit_h_min -10
_diffrn_reflns_limit_k_max 19
_diffrn_reflns_limit_k_min -17
_diffrn_reflns_limit_l_max 25
_diffrn_reflns_limit_l_min -25
_diffrn_reflns_number 15979
_diffrn_reflns_theta_full 26.00
_diffrn_reflns_theta_max 26.00
_diffrn_reflns_theta_min 1.61
_exptl_absorpt_coefficient_mu 0.091
_exptl_absorpt_correction_T_max 0.9901
_exptl_absorpt_correction_T_min 0.9892
_exptl_absorpt_correction_type multi-scan
_exptl_crystal_colour yellow
_exptl_crystal_density_diffrn 1.093
_exptl_crystal_density_method 'not measured'
_exptl_crystal_description block
_exptl_crystal_F_000 1040
_exptl_crystal_size_max 0.12
_exptl_crystal_size_mid 0.11
_exptl_crystal_size_min 0.11
_refine_diff_density_max 0.317
_refine_diff_density_min -0.207
_refine_diff_density_rms 0.035
_refine_ls_extinction_method none
_refine_ls_goodness_of_fit_ref 1.037
_refine_ls_hydrogen_treatment constr
_refine_ls_matrix_type full
_refine_ls_number_parameters 343
_refine_ls_number_reflns 5726
_refine_ls_number_restraints 6
_refine_ls_restrained_S_all 1.037
_refine_ls_R_factor_all 0.0763
_refine_ls_R_factor_gt 0.0453
_refine_ls_shift/su_max 0.000
_refine_ls_shift/su_mean 0.000
_refine_ls_structure_factor_coef Fsqd
_refine_ls_weighting_details 'calc w=1/[\s^2^(Fo^2^)+(0.0555P)^2^+0.4879P] where P=(Fo^2^+2Fc^2^)/3'
_refine_ls_weighting_scheme calc
_refine_ls_wR_factor_gt 0.1104
_refine_ls_wR_factor_ref 0.1281
_reflns_number_gt 3822
_reflns_number_total 5726
_reflns_threshold_expression >2sigma(I)
_cod_data_source_file om100344p_si_001.cif
_cod_data_source_block complex_3
_cod_original_sg_symbol_H-M P2(1)/c
_cod_database_code 4066189

loop_
_symmetry_equiv_pos_as_xyz
'x, y, z'
'-x, y+1/2, -z+1/2'
'-x, -y, -z'
'x, -y-1/2, z-1/2'

loop_
_atom_site_label
_atom_site_type_symbol
_atom_site_fract_x
_atom_site_fract_y
_atom_site_fract_z
_atom_site_U_iso_or_equiv
_atom_site_adp_type
_atom_site_occupancy
_atom_site_symmetry_multiplicity
_atom_site_calc_flag
_atom_site_refinement_flags
_atom_site_disorder_assembly
_atom_site_disorder_group
Al1A Al 0.2813(8) 0.8742(7) 0.3413(9) 0.047(3) Uani 0.184(12) 1 d PU A 1
Al1B Al 0.29621(12) 0.89688(15) 0.31319(17) 0.0349(6) Uani 0.816(12) 1 d PU A 2
C1 C 0.50312(19) 0.86989(10) 0.35381(8) 0.0309(4) Uani 1 1 d . . .
C2 C 0.62191(19) 0.90138(11) 0.31893(8) 0.0333(4) Uani 1 1 d . A .
C3 C 0.7757(2) 0.89497(12) 0.34028(9) 0.0428(5) Uani 1 1 d . . .
H3 H 0.8519 0.9160 0.3157 0.051 Uiso 1 1 calc R A .
C4 C 0.8134(2) 0.85727(13) 0.39785(9) 0.0467(5) Uani 1 1 d . A .
H4 H 0.9154 0.8532 0.4127 0.056 Uiso 1 1 calc R . .
C5 C 0.6994(2) 0.82541(12) 0.43370(9) 0.0416(5) Uani 1 1 d . . .
H5 H 0.7249 0.7998 0.4726 0.050 Uiso 1 1 calc R A .
C6 C 0.5464(2) 0.83158(11) 0.41169(8) 0.0335(4) Uani 1 1 d . A .
C7 C 0.5749(2) 0.94028(11) 0.25847(8) 0.0362(4) Uani 1 1 d . . .
H7 H 0.6484 0.9597 0.2319 0.043 Uiso 1 1 calc R A .
C8 C 0.4257(2) 0.79496(11) 0.44822(8) 0.0371(4) Uani 1 1 d . . .
H8 H 0.4525 0.7664 0.4859 0.044 Uiso 1 1 calc R A .
C9 C 0.39580(19) 0.98223(12) 0.17876(8) 0.0375(4) Uani 1 1 d . . .
C10 C 0.3625(2) 1.06760(13) 0.17218(10) 0.0507(5) Uani 1 1 d . A .
C11 C 0.3313(3) 1.09792(16) 0.11044(12) 0.0640(7) Uani 1 1 d . . .
H11 H 0.3083 1.1546 0.1045 0.077 Uiso 1 1 calc R A .
C12 C 0.3336(2) 1.04639(18) 0.05859(11) 0.0634(7) Uani 1 1 d . A .
H12 H 0.3149 1.0684 0.0179 0.076 Uiso 1 1 calc R . .
C13 C 0.3634(2) 0.96239(16) 0.06640(9) 0.0535(6) Uani 1 1 d . . .
H13 H 0.3627 0.9276 0.0308 0.064 Uiso 1 1 calc R A .
C14 C 0.39460(19) 0.92818(13) 0.12633(9) 0.0404(5) Uani 1 1 d . A .
C15 C 0.4265(2) 0.83542(13) 0.13258(10) 0.0489(5) Uani 1 1 d . . .
H15A H 0.3542 0.8049 0.1044 0.059 Uiso 1 1 calc R A .
H15B H 0.4105 0.8180 0.1759 0.059 Uiso 1 1 calc R . .
C16 C 0.5880(3) 0.81197(14) 0.11678(11) 0.0594(6) Uani 1 1 d . A .
H16A H 0.6057 0.8304 0.0744 0.089 Uiso 1 1 calc R . .
H16B H 0.6003 0.7520 0.1195 0.089 Uiso 1 1 calc R . .
H16C H 0.6601 0.8387 0.1465 0.089 Uiso 1 1 calc R . .
C17 C 0.3618(3) 1.12656(16) 0.22777(12) 0.0743(7) Uani 1 1 d . . .
H17A H 0.3832 1.0937 0.2661 0.089 Uiso 0.570(6) 1 calc PR A 1
H17B H 0.4463 1.1655 0.2244 0.089 Uiso 0.570(6) 1 calc PR A 1
H17C H 0.2885 1.1713 0.2184 0.089 Uiso 0.430(6) 1 d PR A 2
H17D H 0.3311 1.0966 0.2651 0.089 Uiso 0.430(6) 1 d PR A 2
C18A C 0.2248(8) 1.1760(3) 0.2366(3) 0.108(2) Uani 0.570(6) 1 d P A 1
H18A H 0.2428 1.2131 0.2723 0.161 Uiso 0.570(6) 1 calc PR A 1
H18B H 0.1413 1.1390 0.2445 0.161 Uiso 0.570(6) 1 calc PR A 1
H18C H 0.1997 1.2084 0.1989 0.161 Uiso 0.570(6) 1 calc PR A 1
C18B C 0.5057(8) 1.1623(4) 0.2397(3) 0.073(2) Uani 0.430(6) 1 d P A 2
H18D H 0.5391 1.1869 0.2013 0.110 Uiso 0.430(6) 1 calc PR A 2
H18E H 0.5770 1.1196 0.2543 0.110 Uiso 0.430(6) 1 calc PR A 2
H18F H 0.5003 1.2050 0.2717 0.110 Uiso 0.430(6) 1 calc PR A 2
C19 C 0.17709(19) 0.75955(12) 0.46761(8) 0.0367(4) Uani 1 1 d . . .
C20 C 0.1358(2) 0.67693(12) 0.45177(9) 0.0414(5) Uani 1 1 d . A .
C21 C 0.0317(2) 0.63713(13) 0.48930(10) 0.0489(5) Uani 1 1 d . . .
H21 H 0.0023 0.5820 0.4802 0.059 Uiso 1 1 calc R A .
C22 C -0.0284(2) 0.67818(15) 0.53965(10) 0.0521(6) Uani 1 1 d . A .
H22 H -0.0964 0.6502 0.5646 0.063 Uiso 1 1 calc R . .
C23 C 0.0111(2) 0.75968(14) 0.55342(9) 0.0478(5) Uani 1 1 d . . .
H23 H -0.0315 0.7867 0.5873 0.057 Uiso 1 1 calc R A .
C24 C 0.1136(2) 0.80257(12) 0.51767(9) 0.0409(5) Uani 1 1 d . A .
C25 C 0.2051(3) 0.63313(14) 0.39699(10) 0.0552(5) Uani 1 1 d . . .
H25A H 0.2029 0.6716 0.3612 0.066 Uiso 1 1 calc R A .
H25B H 0.3117 0.6214 0.4091 0.066 Uiso 1 1 calc R . .
C26 C 0.1304(4) 0.5530(2) 0.37535(19) 0.1237(14) Uani 1 1 d . A .
H26A H 0.1360 0.5131 0.4097 0.186 Uiso 1 1 calc R . .
H26B H 0.1820 0.5307 0.3400 0.186 Uiso 1 1 calc R . .
H26C H 0.0251 0.5635 0.3624 0.186 Uiso 1 1 calc R . .
C27 C 0.1559(3) 0.89245(13) 0.53353(10) 0.0548(5) Uani 1 1 d . . .
H27A H 0.1865 0.9204 0.4953 0.066 Uiso 1 1 calc R A .
H27B H 0.0666 0.9214 0.5478 0.066 Uiso 1 1 calc R . .
C28 C 0.2840(3) 0.89906(18) 0.58439(15) 0.0934(10) Uani 1 1 d . A .
H28A H 0.2515 0.8754 0.6233 0.140 Uiso 1 1 calc R . .
H28B H 0.3104 0.9571 0.5911 0.140 Uiso 1 1 calc R . .
H28C H 0.3716 0.8689 0.5712 0.140 Uiso 1 1 calc R . .
C29 C 0.1561(2) 0.81547(14) 0.26951(10) 0.0521(5) Uani 1 1 d . . .
H29A H 0.2279 0.7792 0.2493 0.063 Uiso 0.184(12) 1 calc PR A 1
H29B H 0.0871 0.7783 0.2905 0.063 Uiso 0.184(12) 1 calc PR A 1
H29C H 0.2153 0.7697 0.2529 0.063 Uiso 0.816(12) 1 d PR A 2
H29D H 0.0891 0.7920 0.3001 0.063 Uiso 0.816(12) 1 d PR A 2
C30 C 0.0590(2) 0.85559(18) 0.21486(10) 0.0686(7) Uani 1 1 d . A .
H30A H 0.0141 0.9067 0.2294 0.103 Uiso 1 1 calc R . .
H30B H -0.0206 0.8173 0.2004 0.103 Uiso 1 1 calc R . .
H30C H 0.1225 0.8680 0.1804 0.103 Uiso 1 1 calc R . .
C31 C 0.1932(2) 0.99065(13) 0.35516(10) 0.0498(5) Uani 1 1 d . . .
H31A H 0.1763 1.0182 0.3142 0.060 Uiso 0.184(12) 1 calc PR A 1
H31B H 0.0946 0.9847 0.3734 0.060 Uiso 0.184(12) 1 calc PR A 1
H31C H 0.1434 1.0258 0.3224 0.060 Uiso 0.816(12) 1 d PR A 2
H31D H 0.1137 0.9672 0.3800 0.060 Uiso 0.816(12) 1 d PR A 2
C32 C 0.2955(2) 1.04674(14) 0.39872(11) 0.0588(6) Uani 1 1 d . A .
H32A H 0.3431 1.0134 0.4324 0.088 Uiso 1 1 calc R . .
H32B H 0.2347 1.0900 0.4165 0.088 Uiso 1 1 calc R . .
H32C H 0.3730 1.0720 0.3745 0.088 Uiso 1 1 calc R . .
N1 N 0.43248(16) 0.94792(9) 0.24166(7) 0.0344(3) Uani 1 1 d . A .
N2 N 0.28514(17) 0.80123(9) 0.42971(7) 0.0371(4) Uani 1 1 d . A .

loop_
_atom_site_aniso_label
_atom_site_aniso_U_11
_atom_site_aniso_U_22
_atom_site_aniso_U_33
_atom_site_aniso_U_23
_atom_site_aniso_U_13
_atom_site_aniso_U_12
Al1A 0.041(2) 0.047(3) 0.053(6) 0.001(4) -0.004(3) 0.000(2)
Al1B 0.0268(4) 0.0385(7) 0.0391(11) -0.0019(7) -0.0001(4) -0.0026(3)
C1 0.0328(9) 0.0280(9) 0.0318(9) -0.0040(7) 0.0017(7) -0.0008(7)
C2 0.0316(9) 0.0357(10) 0.0324(9) -0.0012(8) 0.0011(7) -0.0005(7)
C3 0.0286(10) 0.0538(12) 0.0464(11) 0.0013(10) 0.0046(8) -0.0019(8)
C4 0.0304(10) 0.0586(13) 0.0501(12) 0.0012(10) -0.0071(9) 0.0041(9)
C5 0.0419(11) 0.0433(11) 0.0387(10) 0.0016(9) -0.0052(9) 0.0041(8)
C6 0.0369(10) 0.0302(9) 0.0332(10) -0.0010(8) -0.0001(8) 0.0009(7)
C7 0.0339(10) 0.0392(10) 0.0361(10) 0.0011(8) 0.0076(8) -0.0036(8)
C8 0.0436(11) 0.0343(10) 0.0329(10) 0.0056(8) -0.0017(8) 0.0015(8)
C9 0.0302(10) 0.0456(11) 0.0366(10) 0.0105(9) 0.0019(8) -0.0028(8)
C10 0.0512(12) 0.0460(12) 0.0552(13) 0.0132(10) 0.0067(10) 0.0052(9)
C11 0.0613(15) 0.0625(15) 0.0687(16) 0.0305(13) 0.0077(12) 0.0129(11)
C12 0.0498(13) 0.095(2) 0.0450(13) 0.0277(14) 0.0004(10) 0.0066(12)
C13 0.0403(12) 0.0833(17) 0.0364(11) 0.0073(11) -0.0003(9) -0.0034(10)
C14 0.0298(10) 0.0550(12) 0.0366(10) 0.0043(9) 0.0027(8) -0.0060(8)
C15 0.0523(12) 0.0546(13) 0.0404(11) -0.0037(10) 0.0074(9) -0.0095(10)
C16 0.0581(14) 0.0621(15) 0.0579(14) -0.0051(11) 0.0037(11) 0.0051(11)
C17 0.104(2) 0.0448(14) 0.0753(18) 0.0076(12) 0.0108(15) 0.0062(14)
C18A 0.151(6) 0.076(4) 0.094(4) -0.010(3) -0.003(4) 0.049(3)
C18B 0.105(5) 0.055(4) 0.061(4) -0.012(3) 0.004(3) -0.027(3)
C19 0.0306(9) 0.0423(11) 0.0361(10) 0.0101(8) -0.0056(8) -0.0007(8)
C20 0.0374(11) 0.0422(11) 0.0440(11) 0.0062(9) -0.0020(9) -0.0002(8)
C21 0.0387(11) 0.0459(12) 0.0613(14) 0.0083(10) -0.0035(10) -0.0082(9)
C22 0.0370(11) 0.0654(15) 0.0542(13) 0.0135(11) 0.0052(10) -0.0034(10)
C23 0.0390(11) 0.0626(14) 0.0420(11) 0.0039(10) 0.0032(9) 0.0061(9)
C24 0.0363(10) 0.0484(12) 0.0374(10) 0.0026(9) -0.0031(8) 0.0037(8)
C25 0.0609(14) 0.0485(13) 0.0566(13) 0.0015(11) 0.0077(11) -0.0035(10)
C26 0.122(3) 0.091(2) 0.165(3) -0.077(2) 0.067(2) -0.0384(19)
C27 0.0583(14) 0.0510(13) 0.0553(13) -0.0059(11) 0.0058(11) 0.0036(10)
C28 0.084(2) 0.0728(19) 0.119(2) -0.0414(17) -0.0318(18) 0.0054(14)
C29 0.0395(11) 0.0634(14) 0.0532(13) -0.0086(11) -0.0004(10) -0.0105(9)
C30 0.0436(13) 0.112(2) 0.0500(13) 0.0004(14) 0.0018(10) -0.0161(13)
C31 0.0369(11) 0.0486(13) 0.0641(14) -0.0026(10) 0.0038(9) 0.0023(9)
C32 0.0558(14) 0.0467(13) 0.0744(15) -0.0141(11) 0.0092(11) -0.0041(10)
N1 0.0335(8) 0.0367(8) 0.0328(8) 0.0039(7) 0.0017(6) -0.0015(6)
N2 0.0396(9) 0.0353(9) 0.0360(8) 0.0033(7) -0.0012(7) -0.0014(6)

loop_
_atom_type_symbol
_atom_type_description
_atom_type_scat_dispersion_real
_atom_type_scat_dispersion_imag
_atom_type_scat_source
C C 0.0033 0.0016 'International Tables Vol C Tables 4.2.6.8 and 6.1.1.4'
H H 0.0000 0.0000 'International Tables Vol C Tables 4.2.6.8 and 6.1.1.4'
N N 0.0061 0.0033 'International Tables Vol C Tables 4.2.6.8 and 6.1.1.4'
Al Al 0.0645 0.0514 'International Tables Vol C Tables 4.2.6.8 and 6.1.1.4'

loop_
_geom_angle_atom_site_label_1
_geom_angle_atom_site_label_2
_geom_angle_atom_site_label_3
_geom_angle
C1 Al1A C31 113.4(4)
C1 Al1A C29 124.9(6)
C31 Al1A C29 109.4(5)
C1 Al1A N2 84.4(5)
C31 Al1A N2 110.3(7)
C29 Al1A N2 111.5(7)
C29 Al1B C31 114.53(10)
C29 Al1B C1 125.43(13)
C31 Al1B C1 113.33(11)
C29 Al1B N1 106.21(16)
C31 Al1B N1 108.50(17)
C1 Al1B N1 81.54(9)
C6 C1 C2 116.30(15)
C6 C1 Al1A 110.5(7)
C2 C1 Al1A 133.1(7)
C6 C1 Al1B 131.13(17)
C2 C1 Al1B 112.38(17)
Al1A C1 Al1B 20.7(6)
C3 C2 C1 122.48(16)
C3 C2 C7 121.95(16)
C1 C2 C7 115.57(15)
C4 C3 C2 119.38(17)
C4 C3 H3 120.3
C2 C3 H3 120.3
C3 C4 C5 119.89(17)
C3 C4 H4 120.1
C5 C4 H4 120.1
C4 C5 C6 120.23(17)
C4 C5 H5 119.9
C6 C5 H5 119.9
C1 C6 C5 121.73(16)
C1 C6 C8 117.78(16)
C5 C6 C8 120.46(16)
N1 C7 C2 120.10(15)
N1 C7 H7 119.9
C2 C7 H7 119.9
N2 C8 C6 121.56(16)
N2 C8 H8 119.2
C6 C8 H8 119.2
C10 C9 C14 121.93(17)
C10 C9 N1 119.39(17)
C14 C9 N1 118.68(16)
C9 C10 C11 117.2(2)
C9 C10 C17 122.83(19)
C11 C10 C17 120.0(2)
C12 C11 C10 121.6(2)
C12 C11 H11 119.2
C10 C11 H11 119.2
C11 C12 C13 120.1(2)
C11 C12 H12 120.0
C13 C12 H12 120.0
C12 C13 C14 121.2(2)
C12 C13 H13 119.4
C14 C13 H13 119.4
C13 C14 C9 117.95(19)
C13 C14 C15 119.31(19)
C9 C14 C15 122.74(17)
C14 C15 C16 113.08(17)
C14 C15 H15A 109.0
C16 C15 H15A 109.0
C14 C15 H15B 109.0
C16 C15 H15B 109.0
H15A C15 H15B 107.8
C15 C16 H16A 109.5
C15 C16 H16B 109.5
H16A C16 H16B 109.5
C15 C16 H16C 109.5
H16A C16 H16C 109.5
H16B C16 H16C 109.5
C18B C17 C18A 120.1(4)
C18B C17 C10 110.5(3)
C18A C17 C10 118.7(3)
C18B C17 H17A 86.7
C18A C17 H17A 107.7
C10 C17 H17A 107.7
C18B C17 H17B 21.0
C18A C17 H17B 107.7
C10 C17 H17B 107.7
H17A C17 H17B 107.1
C18B C17 H17C 108.5
C18A C17 H17C 24.5
C10 C17 H17C 109.5
H17A C17 H17C 130.9
H17B C17 H17C 90.9
C18B C17 H17D 110.3
C18A C17 H17D 83.7
C10 C17 H17D 109.8
H17A C17 H17D 27.3
H17B C17 H17D 128.4
H17C C17 H17D 108.1
C17 C18A H17C 35.1
C17 C18A H18A 109.5
H17C C18A H18A 113.2
C17 C18A H18B 109.5
H17C C18A H18B 132.1
C17 C18A H18C 109.5
H17C C18A H18C 75.8
C17 C18B H18D 109.5
C17 C18B H18E 109.5
H18D C18B H18E 109.5
C17 C18B H18F 109.5
H18D C18B H18F 109.5
H18E C18B H18F 109.5
C20 C19 C24 122.03(17)
C20 C19 N2 118.10(16)
C24 C19 N2 119.85(16)
C21 C20 C19 117.40(18)
C21 C20 C25 122.12(18)
C19 C20 C25 120.46(17)
C22 C21 C20 121.0(2)
C22 C21 H21 119.5
C20 C21 H21 119.5
C23 C22 C21 120.62(19)
C23 C22 H22 119.7
C21 C22 H22 119.7
C22 C23 C24 121.00(19)
C22 C23 H23 119.5
C24 C23 H23 119.5
C23 C24 C19 117.93(18)
C23 C24 C27 120.31(18)
C19 C24 C27 121.75(18)
C26 C25 C20 116.1(2)
C26 C25 H25A 108.3
C20 C25 H25A 108.3
C26 C25 H25B 108.3
C20 C25 H25B 108.3
H25A C25 H25B 107.4
C25 C26 H26A 109.5
C25 C26 H26B 109.5
H26A C26 H26B 109.5
C25 C26 H26C 109.5
H26A C26 H26C 109.5
H26B C26 H26C 109.5
C28 C27 C24 112.69(18)
C28 C27 H27A 109.1
C24 C27 H27A 109.1
C28 C27 H27B 109.1
C24 C27 H27B 109.1
H27A C27 H27B 107.8
C27 C28 H28A 109.5
C27 C28 H28B 109.5
H28A C28 H28B 109.5
C27 C28 H28C 109.5
H28A C28 H28C 109.5
H28B C28 H28C 109.5
C30 C29 Al1B 112.27(19)
C30 C29 Al1A 128.1(5)
Al1B C29 Al1A 20.4(5)
C30 C29 H29A 105.3
Al1B C29 H29A 101.1
Al1A C29 H29A 105.3
C30 C29 H29B 105.3
Al1B C29 H29B 125.1
Al1A C29 H29B 105.3
H29A C29 H29B 106.0
C30 C29 H29C 109.1
Al1B C29 H29C 109.2
Al1A C29 H29C 109.6
H29A C29 H29C 12.1
H29B C29 H29C 93.9
C30 C29 H29D 109.2
Al1B C29 H29D 109.1
Al1A C29 H29D 90.3
H29A C29 H29D 119.7
H29B C29 H29D 17.6
H29C C29 H29D 107.9
C29 C30 H30A 109.5
C29 C30 H30B 109.5
H30A C30 H30B 109.5
C29 C30 H30C 109.5
H30A C30 H30C 109.5
H30B C30 H30C 109.5
C32 C31 Al1B 116.16(14)
C32 C31 Al1A 113.8(2)
Al1B C31 Al1A 20.4(5)
C32 C31 H31A 108.8
Al1B C31 H31A 89.6
Al1A C31 H31A 108.8
C32 C31 H31B 108.8
Al1B C31 H31B 123.0
Al1A C31 H31B 108.8
H31A C31 H31B 107.7
C32 C31 H31C 108.1
Al1B C31 H31C 108.3
Al1A C31 H31C 125.5
H31A C31 H31C 21.7
H31B C31 H31C 88.0
C32 C31 H31D 108.3
Al1B C31 H31D 108.2
Al1A C31 H31D 91.0
H31A C31 H31D 125.2
H31B C31 H31D 20.8
H31C C31 H31D 107.4
C31 C32 H32A 109.5
C31 C32 H32B 109.5
H32A C32 H32B 109.5
C31 C32 H32C 109.5
H32A C32 H32C 109.5
H32B C32 H32C 109.5
C7 N1 C9 116.48(14)
C7 N1 Al1B 110.19(12)
C9 N1 Al1B 133.15(12)
C8 N2 C19 116.83(14)
C8 N2 Al1A 105.5(2)
C19 N2 Al1A 137.7(2)

loop_
_geom_bond_atom_site_label_1
_geom_bond_atom_site_label_2
_geom_bond_distance
Al1A C1 1.945(6)
Al1A C31 2.033(7)
Al1A C29 2.038(8)
Al1A N2 2.19(2)
Al1B C29 1.972(2)
Al1B C31 1.977(2)
Al1B C1 2.002(2)
Al1B N1 2.136(4)
C1 C6 1.393(2)
C1 C2 1.401(2)
C2 C3 1.397(2)
C2 C7 1.451(2)
C3 C4 1.373(3)
C3 H3 0.9300
C4 C5 1.383(3)
C4 H4 0.9300
C5 C6 1.394(2)
C5 H5 0.9300
C6 C8 1.464(2)
C7 N1 1.281(2)
C7 H7 0.9300
C8 N2 1.272(2)
C8 H8 0.9300
C9 C10 1.393(3)
C9 C14 1.398(3)
C9 N1 1.449(2)
C10 C11 1.397(3)
C10 C17 1.499(3)
C11 C12 1.365(3)
C11 H11 0.9300
C12 C13 1.368(3)
C12 H12 0.9300
C13 C14 1.385(3)
C13 H13 0.9300
C14 C15 1.505(3)
C15 C16 1.518(3)
C15 H15A 0.9700
C15 H15B 0.9700
C16 H16A 0.9600
C16 H16B 0.9600
C16 H16C 0.9600
C17 C18B 1.391(6)
C17 C18A 1.455(6)
C17 H17A 0.9700
C17 H17B 0.9700
C17 H17C 0.9700
C17 H17D 0.9700
C18A H17C 0.6988
C18A H18A 0.9600
C18A H18B 0.9600
C18A H18C 0.9600
C18B H18D 0.9600
C18B H18E 0.9600
C18B H18F 0.9600
C19 C20 1.397(3)
C19 C24 1.399(3)
C19 N2 1.435(2)
C20 C21 1.393(3)
C20 C25 1.505(3)
C21 C22 1.375(3)
C21 H21 0.9300
C22 C23 1.367(3)
C22 H22 0.9300
C23 C24 1.385(3)
C23 H23 0.9300
C24 C27 1.508(3)
C25 C26 1.491(3)
C25 H25A 0.9700
C25 H25B 0.9700
C26 H26A 0.9600
C26 H26B 0.9600
C26 H26C 0.9600
C27 C28 1.506(3)
C27 H27A 0.9700
C27 H27B 0.9700
C28 H28A 0.9600
C28 H28B 0.9600
C28 H28C 0.9600
C29 C30 1.527(3)
C29 H29A 0.9700
C29 H29B 0.9700
C29 H29C 0.9700
C29 H29D 0.9700
C30 H30A 0.9600
C30 H30B 0.9600
C30 H30C 0.9600
C31 C32 1.529(3)
C31 H31A 0.9700
C31 H31B 0.9700
C31 H31C 0.9700
C31 H31D 0.9700
C32 H32A 0.9600
C32 H32B 0.9600
C32 H32C 0.9600
